data_7225055
loop_
_publ_author_name
'Xu, Bing'
'Cheng, Yue'
'Hu, Huai-Ming'
'Bai, Chao'
'Wang, Xiaofang'
'Yang, Meng-Lin'
'Xue, Ganglin'

_publ_section_title
;
 Syntheses, crystal structures and luminescence properties of
 lanthanide-based coordination polymers constructed from a functionalized
 terpyridyl carboxylate ligand
;
_journal_issue 24
_journal_name_full CrystEngComm
_journal_page_first 4613
_journal_paper_doi 10.1039/C6CE00681G
_journal_volume 18
_journal_year 2016
_chemical_formula_sum 'C48 H36 N6 O25 Pr2'
_chemical_formula_weight 1378.65
_chemical_name_systematic
; 
 ? 
;
_space_group_IT_number 2
_symmetry_cell_setting triclinic
_symmetry_space_group_name_Hall '-P 1'
_symmetry_space_group_name_H-M 'P -1'
_atom_sites_solution_hydrogens geom
_atom_sites_solution_primary direct
_atom_sites_solution_secondary difmap
_audit_creation_method SHELXL-97
_audit_update_record
;
2016-01-04 deposited with the CCDC.
2016-04-29 downloaded from the CCDC.
;
_cell_angle_alpha 80.4890(10)
_cell_angle_beta 81.3630(10)
_cell_angle_gamma 80.3110(10)
_cell_formula_units_Z 1
_cell_length_a 8.3992(7)
_cell_length_b 9.6188(8)
_cell_length_c 17.1946(14)
_cell_measurement_reflns_used 3551
_cell_measurement_temperature 296(2)
_cell_measurement_theta_max 26.14
_cell_measurement_theta_min 2.48
_cell_volume 1339.78(19)
_computing_cell_refinement 'Bruker SAINT'
_computing_data_collection 'Bruker APEX2'
_computing_data_reduction 'Bruker SAINT'
_computing_molecular_graphics 'Bruker SHELXTL'
_computing_publication_material 'Bruker SHELXTL'
_computing_structure_refinement 'SHELXL-97 (Sheldrick, 2008)'
_computing_structure_solution 'SHELXS-97 (Sheldrick, 2008)'
_diffrn_ambient_temperature 296(2)
_diffrn_measured_fraction_theta_full 0.986
_diffrn_measured_fraction_theta_max 0.986
_diffrn_measurement_device_type 'Bruker APEX-II CCD'
_diffrn_measurement_method '\f and \w scans'
_diffrn_radiation_monochromator graphite
_diffrn_radiation_source 'fine-focus sealed tube'
_diffrn_radiation_type MoK\a
_diffrn_radiation_wavelength 0.71073
_diffrn_reflns_av_R_equivalents 0.0176
_diffrn_reflns_av_sigmaI/netI 0.0370
_diffrn_reflns_limit_h_max 9
_diffrn_reflns_limit_h_min -10
_diffrn_reflns_limit_k_max 11
_diffrn_reflns_limit_k_min -9
_diffrn_reflns_limit_l_max 20
_diffrn_reflns_limit_l_min -20
_diffrn_reflns_number 6752
_diffrn_reflns_theta_full 25.05
_diffrn_reflns_theta_max 25.05
_diffrn_reflns_theta_min 2.63
_exptl_absorpt_coefficient_mu 1.889
_exptl_absorpt_correction_T_max 0.805
_exptl_absorpt_correction_T_min 0.734
_exptl_absorpt_correction_type multi-scan
_exptl_absorpt_process_details sadabs
_exptl_crystal_colour green
_exptl_crystal_density_diffrn 1.709
_exptl_crystal_density_method 'not measured'
_exptl_crystal_description block
_exptl_crystal_F_000 684
_exptl_crystal_size_max 0.19
_exptl_crystal_size_mid 0.14
_exptl_crystal_size_min 0.12
_refine_diff_density_max 0.481
_refine_diff_density_min -0.446
_refine_diff_density_rms 0.083
_refine_ls_extinction_method none
_refine_ls_goodness_of_fit_ref 1.059
_refine_ls_hydrogen_treatment mixed
_refine_ls_matrix_type full
_refine_ls_number_parameters 391
_refine_ls_number_reflns 4674
_refine_ls_number_restraints 4
_refine_ls_restrained_S_all 1.059
_refine_ls_R_factor_all 0.0320
_refine_ls_R_factor_gt 0.0291
_refine_ls_shift/su_max 0.001
_refine_ls_shift/su_mean 0.000
_refine_ls_structure_factor_coef Fsqd
_refine_ls_weighting_details 'calc w=1/[\s^2^(Fo^2^)+(0.0319P)^2^+1.0504P] where P=(Fo^2^+2Fc^2^)/3'
_refine_ls_weighting_scheme calc
_refine_ls_wR_factor_gt 0.0684
_refine_ls_wR_factor_ref 0.0698
_reflns_number_gt 4323
_reflns_number_total 4674
_reflns_threshold_expression >2sigma(I)
_cod_data_source_file c6ce00681g2.cif
_cod_data_source_block nw1214_0m
_cod_depositor_comments
;
The following automatic conversions were performed:

'_symmetry_cell_setting' value 'Triclinic' changed to 'triclinic'
according to
/usr/data/users/saulius/crontab/automatic-downloads/rss-feeds/RSC/lib/dictionaries/cif_core.dic
dictionary named 'cif_core.dic' version 2.4.2 from 2011-04-26.

Automatic conversion script
Id: cif_fix_values 4268 2015-11-12 08:31:59Z antanas 

 Adding full bibliography for 7225046--7225061.cif.
;
_cod_original_sg_symbol_H-M P-1
_cod_database_code 7225055

loop_
_symmetry_equiv_pos_as_xyz
'x, y, z'
'-x, -y, -z'

loop_
_atom_site_label
_atom_site_type_symbol
_atom_site_fract_x
_atom_site_fract_y
_atom_site_fract_z
_atom_site_U_iso_or_equiv
_atom_site_adp_type
_atom_site_occupancy
_atom_site_symmetry_multiplicity
_atom_site_calc_flag
_atom_site_refinement_flags
Pr1 Pr 0.59157(2) 0.772374(19) 0.375397(11) 0.02593(8) Uani 1 1 d .
N1 N 1.0714(4) 0.4675(4) -0.19755(19) 0.0404(8) Uani 1 1 d .
N2 N 0.7137(4) 0.4155(3) 0.06523(16) 0.0269(6) Uani 1 1 d .
N3 N 0.6019(4) 0.0445(3) 0.29745(19) 0.0361(8) Uani 1 1 d .
O1 O 0.3540(3) 0.8448(3) 0.29696(15) 0.0387(6) Uani 1 1 d .
O2 O 0.5859(3) 0.7826(3) 0.22508(15) 0.0366(6) Uani 1 1 d .
O3 O 0.3744(3) 0.9102(3) 0.46019(15) 0.0379(6) Uani 1 1 d .
O4 O 0.3098(3) 1.0824(3) 0.53693(16) 0.0381(6) Uani 1 1 d .
O5 O 0.3929(3) 0.5999(3) 0.42528(15) 0.0389(6) Uani 1 1 d .
O6 O 0.3520(3) 0.3927(3) 0.50095(15) 0.0404(7) Uani 1 1 d .
C1 C 0.9594(5) 0.5837(5) -0.1960(2) 0.0449(10) Uani 1 1 d .
H1 H 0.9610 0.6537 -0.2404 0.054 Uiso 1 1 calc R
C2 C 0.8424(5) 0.6056(4) -0.1328(2) 0.0374(9) Uani 1 1 d .
H2 H 0.7662 0.6879 -0.1355 0.045 Uiso 1 1 calc R
C3 C 0.8376(4) 0.5049(4) -0.0648(2) 0.0269(7) Uani 1 1 d .
C4 C 0.9509(5) 0.3820(4) -0.0675(2) 0.0345(9) Uani 1 1 d .
H4 H 0.9508 0.3092 -0.0246 0.041 Uiso 1 1 calc R
C5 C 1.0632(5) 0.3683(4) -0.1338(2) 0.0392(9) Uani 1 1 d .
H5 H 1.1376 0.2850 -0.1340 0.047 Uiso 1 1 calc R
C6 C 0.7194(4) 0.5269(4) 0.0070(2) 0.0262(7) Uani 1 1 d .
C7 C 0.6222(4) 0.6572(4) 0.0147(2) 0.0276(8) Uani 1 1 d .
H7 H 0.6301 0.7332 -0.0262 0.033 Uiso 1 1 calc R
C8 C 0.5131(4) 0.6748(3) 0.0831(2) 0.0253(7) Uani 1 1 d .
C9 C 0.5060(4) 0.5580(4) 0.1420(2) 0.0270(8) Uani 1 1 d .
H9 H 0.4334 0.5644 0.1882 0.032 Uiso 1 1 calc R
C10 C 0.6087(4) 0.4309(4) 0.1315(2) 0.0256(7) Uani 1 1 d .
C11 C 0.4873(5) 0.1575(4) 0.3053(2) 0.0435(10) Uani 1 1 d .
H11 H 0.4037 0.1491 0.3471 0.052 Uiso 1 1 calc R
C12 C 0.4847(5) 0.2853(4) 0.2557(2) 0.0402(10) Uani 1 1 d .
H12 H 0.4021 0.3605 0.2649 0.048 Uiso 1 1 calc R
C13 C 0.6056(4) 0.3017(4) 0.1921(2) 0.0282(8) Uani 1 1 d .
C14 C 0.7264(5) 0.1848(4) 0.1843(2) 0.0384(9) Uani 1 1 d .
H14 H 0.8116 0.1900 0.1431 0.046 Uiso 1 1 calc R
C15 C 0.7200(5) 0.0619(4) 0.2372(2) 0.0405(10) Uani 1 1 d .
H15 H 0.8032 -0.0140 0.2306 0.049 Uiso 1 1 calc R
C16 C 0.3993(4) 0.8111(4) 0.0873(2) 0.0273(8) Uani 1 1 d .
C17 C 0.3286(5) 0.8728(4) 0.0192(2) 0.0338(8) Uani 1 1 d .
H17 H 0.3605 0.8326 -0.0273 0.041 Uiso 1 1 calc R
C18 C 0.2117(5) 0.9928(4) 0.0193(2) 0.0388(9) Uani 1 1 d .
H18 H 0.1668 1.0336 -0.0269 0.047 Uiso 1 1 calc R
C19 C 0.1630(5) 1.0507(4) 0.0880(3) 0.0428(10) Uani 1 1 d .
H19 H 0.0822 1.1297 0.0889 0.051 Uiso 1 1 calc R
C20 C 0.2327(5) 0.9930(4) 0.1560(2) 0.0388(9) Uani 1 1 d .
H20 H 0.1986 1.0340 0.2022 0.047 Uiso 1 1 calc R
C21 C 0.3533(4) 0.8745(4) 0.1567(2) 0.0282(8) Uani 1 1 d .
C22 C 0.4375(4) 0.8292(4) 0.2306(2) 0.0288(8) Uani 1 1 d .
C23 C 0.4087(4) 0.9988(4) 0.4990(2) 0.0299(8) Uani 1 1 d .
C24 C 0.4263(5) 0.4977(4) 0.4787(2) 0.0315(8) Uani 1 1 d .
O7 O 0.7200(5) 0.5385(3) 0.3341(2) 0.0646(11) Uani 1 1 d D
H7A H 0.776(6) 0.540(6) 0.2893(18) 0.078 Uiso 1 1 d D
H7B H 0.747(7) 0.462(4) 0.363(3) 0.078 Uiso 1 1 d D
O8 O 0.8857(4) 0.7828(3) 0.3385(2) 0.0507(8) Uani 1 1 d D
H8A H 0.930(6) 0.847(4) 0.350(3) 0.061 Uiso 1 1 d D
H8B H 0.960(4) 0.719(4) 0.326(3) 0.061 Uiso 1 1 d D
O9 O 0.1633(5) 0.5844(5) 0.3179(3) 0.0910(14) Uani 1 1 d .
O10 O 0.0548(6) 0.9943(6) 0.3610(4) 0.138(2) Uani 1 1 d .
O11 O 0.8212(8) 0.2574(6) 0.4131(4) 0.138(2) Uani 1 1 d .
O13 O 0.973(2) 0.1240(18) 0.4847(12) 0.205(7) Uani 0.50 1 d P
O12 O 0.1173(19) 0.332(2) 0.4090(10) 0.170(6) Uani 0.50 1 d P
O14 O 0.0355(15) 0.4065(16) 0.4581(10) 0.140(5) Uani 0.50 1 d P

loop_
_atom_site_aniso_label
_atom_site_aniso_U_11
_atom_site_aniso_U_22
_atom_site_aniso_U_33
_atom_site_aniso_U_23
_atom_site_aniso_U_13
_atom_site_aniso_U_12
Pr1 0.03647(13) 0.02086(11) 0.01895(11) -0.00215(7) 0.00044(8) -0.00415(8)
N1 0.0397(19) 0.053(2) 0.0299(18) -0.0105(16) 0.0026(15) -0.0108(16)
N2 0.0326(16) 0.0236(15) 0.0229(15) -0.0015(12) -0.0010(12) -0.0041(12)
N3 0.051(2) 0.0231(16) 0.0324(18) 0.0028(13) -0.0045(15) -0.0070(14)
O1 0.0377(15) 0.0476(17) 0.0269(14) -0.0042(12) 0.0028(12) -0.0025(12)
O2 0.0412(16) 0.0399(15) 0.0280(14) -0.0123(12) -0.0067(11) 0.0051(12)
O3 0.0429(16) 0.0408(15) 0.0342(15) -0.0194(12) 0.0060(12) -0.0137(12)
O4 0.0374(15) 0.0408(16) 0.0371(15) -0.0176(13) 0.0024(12) -0.0030(12)
O5 0.0478(17) 0.0347(15) 0.0341(15) 0.0096(12) -0.0124(12) -0.0134(12)
O6 0.0530(17) 0.0379(16) 0.0329(15) 0.0087(12) -0.0123(13) -0.0218(13)
C1 0.058(3) 0.046(3) 0.027(2) 0.0025(18) 0.0025(19) -0.010(2)
C2 0.046(2) 0.033(2) 0.029(2) -0.0013(16) -0.0010(17) -0.0003(17)
C3 0.0306(19) 0.0296(19) 0.0215(17) -0.0052(14) -0.0020(14) -0.0069(15)
C4 0.037(2) 0.032(2) 0.032(2) -0.0031(16) -0.0014(16) -0.0009(16)
C5 0.036(2) 0.044(2) 0.035(2) -0.0118(18) 0.0004(17) 0.0019(18)
C6 0.0315(19) 0.0255(18) 0.0222(18) -0.0039(14) -0.0039(14) -0.0051(14)
C7 0.037(2) 0.0233(18) 0.0217(18) 0.0009(14) -0.0026(15) -0.0059(15)
C8 0.0316(19) 0.0223(17) 0.0233(18) -0.0046(14) -0.0050(14) -0.0050(14)
C9 0.0305(19) 0.0280(19) 0.0218(17) -0.0059(14) 0.0002(14) -0.0032(15)
C10 0.0318(19) 0.0231(18) 0.0223(18) -0.0035(14) -0.0021(14) -0.0059(14)
C11 0.053(3) 0.033(2) 0.037(2) 0.0026(18) 0.0080(19) -0.0026(19)
C12 0.049(3) 0.028(2) 0.034(2) 0.0013(16) 0.0082(18) 0.0028(17)
C13 0.036(2) 0.0217(18) 0.0264(19) -0.0021(14) -0.0048(15) -0.0046(15)
C14 0.035(2) 0.033(2) 0.040(2) 0.0023(17) 0.0054(17) -0.0006(17)
C15 0.042(2) 0.030(2) 0.041(2) 0.0048(17) 0.0012(19) 0.0024(17)
C16 0.0279(19) 0.0242(18) 0.0296(19) -0.0021(15) -0.0036(15) -0.0052(14)
C17 0.046(2) 0.0282(19) 0.0267(19) -0.0034(15) -0.0083(17) -0.0008(17)
C18 0.041(2) 0.036(2) 0.040(2) 0.0012(18) -0.0171(18) 0.0001(17)
C19 0.041(2) 0.031(2) 0.051(3) -0.0013(19) -0.0111(19) 0.0103(18)
C20 0.041(2) 0.034(2) 0.039(2) -0.0094(18) -0.0011(18) 0.0022(17)
C21 0.0294(19) 0.0247(18) 0.0285(19) -0.0011(15) -0.0013(15) -0.0031(15)
C22 0.036(2) 0.0227(18) 0.0269(19) -0.0041(14) -0.0023(16) -0.0022(15)
C23 0.039(2) 0.0280(19) 0.0216(18) -0.0025(15) 0.0018(15) -0.0078(16)
C24 0.042(2) 0.029(2) 0.0227(18) -0.0023(15) -0.0002(16) -0.0071(16)
O7 0.098(3) 0.0303(16) 0.046(2) -0.0033(14) 0.0351(19) 0.0043(17)
O8 0.0410(18) 0.046(2) 0.063(2) -0.0140(16) -0.0008(15) 0.0010(14)
O9 0.057(2) 0.103(3) 0.132(4) -0.064(3) -0.040(2) 0.006(2)
O10 0.071(3) 0.144(5) 0.212(7) -0.092(5) 0.026(4) -0.026(3)
O11 0.158(5) 0.105(4) 0.136(5) 0.002(3) 0.022(4) -0.032(4)
O13 0.180(15) 0.218(16) 0.229(19) -0.047(14) -0.043(13) -0.031(13)
O12 0.133(13) 0.26(2) 0.138(13) -0.022(12) -0.064(10) -0.053(12)
O14 0.095(9) 0.157(12) 0.175(14) -0.025(10) -0.029(9) -0.024(8)

loop_
_atom_type_symbol
_atom_type_description
_atom_type_scat_dispersion_real
_atom_type_scat_dispersion_imag
_atom_type_scat_source
C C 0.0033 0.0016 'International Tables Vol C Tables 4.2.6.8 and 6.1.1.4'
H H 0.0000 0.0000 'International Tables Vol C Tables 4.2.6.8 and 6.1.1.4'
N N 0.0061 0.0033 'International Tables Vol C Tables 4.2.6.8 and 6.1.1.4'
O O 0.0106 0.0060 'International Tables Vol C Tables 4.2.6.8 and 6.1.1.4'
Pr Pr -0.2180 2.8214 'International Tables Vol C Tables 4.2.6.8 and 6.1.1.4'

loop_
_geom_angle_atom_site_label_1
_geom_angle_atom_site_label_2
_geom_angle_atom_site_label_3
_geom_angle
_geom_angle_site_symmetry_1
_geom_angle_site_symmetry_3
O8 Pr1 O6 90.41(10) . 2_666
O8 Pr1 O7 72.71(12) . .
O6 Pr1 O7 73.20(11) 2_666 .
O8 Pr1 O3 132.61(9) . .
O6 Pr1 O3 86.97(9) 2_666 .
O7 Pr1 O3 148.77(10) . .
O8 Pr1 O5 141.93(10) . .
O6 Pr1 O5 64.40(8) 2_666 .
O7 Pr1 O5 72.83(11) . .
O3 Pr1 O5 76.92(9) . .
O8 Pr1 O1 131.99(10) . .
O6 Pr1 O1 135.52(9) 2_666 .
O7 Pr1 O1 103.52(12) . .
O3 Pr1 O1 73.88(9) . .
O5 Pr1 O1 72.20(9) . .
O8 Pr1 O4 69.51(9) . 2_676
O6 Pr1 O4 73.96(9) 2_666 2_676
O7 Pr1 O4 128.90(12) . 2_676
O3 Pr1 O4 64.33(8) . 2_676
O5 Pr1 O4 123.71(9) . 2_676
O1 Pr1 O4 127.27(9) . 2_676
O8 Pr1 O2 84.91(10) . .
O6 Pr1 O2 143.23(9) 2_666 .
O7 Pr1 O2 70.58(10) . .
O3 Pr1 O2 122.27(9) . .
O5 Pr1 O2 98.46(9) . .
O1 Pr1 O2 51.02(8) . .
O4 Pr1 O2 136.24(9) 2_676 .
O8 Pr1 N3 76.25(10) . 1_565
O6 Pr1 N3 144.64(9) 2_666 1_565
O7 Pr1 N3 130.41(10) . 1_565
O3 Pr1 N3 79.09(9) . 1_565
O5 Pr1 N3 140.39(9) . 1_565
O1 Pr1 N3 71.09(9) . 1_565
O4 Pr1 N3 70.71(9) 2_676 1_565
O2 Pr1 N3 69.01(9) . 1_565
C5 N1 C1 116.4(3) . .
C6 N2 C10 118.6(3) . .
C15 N3 C11 115.7(3) . .
C15 N3 Pr1 116.8(2) . 1_545
C11 N3 Pr1 126.6(2) . 1_545
C22 O1 Pr1 94.9(2) . .
C22 O2 Pr1 92.3(2) . .
C23 O3 Pr1 120.9(2) . .
C23 O4 Pr1 120.2(2) . 2_676
C24 O5 Pr1 119.7(2) . .
C24 O6 Pr1 120.5(2) . 2_666
N1 C1 C2 123.7(4) . .
N1 C1 H1 118.2 . .
C2 C1 H1 118.2 . .
C1 C2 C3 120.0(4) . .
C1 C2 H2 120.0 . .
C3 C2 H2 120.0 . .
C4 C3 C2 116.1(3) . .
C4 C3 C6 121.6(3) . .
C2 C3 C6 122.3(3) . .
C5 C4 C3 119.9(4) . .
C5 C4 H4 120.1 . .
C3 C4 H4 120.1 . .
N1 C5 C4 123.8(4) . .
N1 C5 H5 118.1 . .
C4 C5 H5 118.1 . .
N2 C6 C7 121.5(3) . .
N2 C6 C3 116.6(3) . .
C7 C6 C3 121.9(3) . .
C6 C7 C8 120.6(3) . .
C6 C7 H7 119.7 . .
C8 C7 H7 119.7 . .
C9 C8 C7 117.4(3) . .
C9 C8 C16 122.6(3) . .
C7 C8 C16 119.8(3) . .
C8 C9 C10 119.4(3) . .
C8 C9 H9 120.3 . .
C10 C9 H9 120.3 . .
N2 C10 C9 122.5(3) . .
N2 C10 C13 115.5(3) . .
C9 C10 C13 121.9(3) . .
N3 C11 C12 124.4(4) . .
N3 C11 H11 117.8 . .
C12 C11 H11 117.8 . .
C11 C12 C13 119.7(4) . .
C11 C12 H12 120.2 . .
C13 C12 H12 120.2 . .
C12 C13 C14 116.1(3) . .
C12 C13 C10 124.4(3) . .
C14 C13 C10 119.5(3) . .
C15 C14 C13 120.2(4) . .
C15 C14 H14 119.9 . .
C13 C14 H14 119.9 . .
N3 C15 C14 123.9(4) . .
N3 C15 H15 118.0 . .
C14 C15 H15 118.0 . .
C17 C16 C21 118.9(3) . .
C17 C16 C8 117.3(3) . .
C21 C16 C8 123.7(3) . .
C18 C17 C16 121.4(3) . .
C18 C17 H17 119.3 . .
C16 C17 H17 119.3 . .
C19 C18 C17 119.3(4) . .
C19 C18 H18 120.3 . .
C17 C18 H18 120.3 . .
C18 C19 C20 120.5(4) . .
C18 C19 H19 119.7 . .
C20 C19 H19 119.7 . .
C19 C20 C21 121.1(4) . .
C19 C20 H20 119.5 . .
C21 C20 H20 119.5 . .
C20 C21 C16 118.7(3) . .
C20 C21 C22 117.5(3) . .
C16 C21 C22 123.6(3) . .
O2 C22 O1 121.7(3) . .
O2 C22 C21 120.3(3) . .
O1 C22 C21 117.9(3) . .
O4 C23 O3 126.3(4) . .
O4 C23 C23 117.1(4) . 2_676
O3 C23 C23 116.6(4) . 2_676
O6 C24 O5 126.7(4) . .
O6 C24 C24 116.7(4) . 2_666
O5 C24 C24 116.6(4) . 2_666
Pr1 O7 H7A 117(4) . .
Pr1 O7 H7B 128(4) . .
H7A O7 H7B 110(5) . .
Pr1 O8 H8A 122(3) . .
Pr1 O8 H8B 129(4) . .
H8A O8 H8B 107(5) . .

loop_
_geom_bond_atom_site_label_1
_geom_bond_atom_site_label_2
_geom_bond_distance
_geom_bond_site_symmetry_2
Pr1 O8 2.471(3) .
Pr1 O6 2.490(3) 2_666
Pr1 O7 2.492(3) .
Pr1 O3 2.497(2) .
Pr1 O5 2.511(3) .
Pr1 O1 2.513(3) .
Pr1 O4 2.524(3) 2_676
Pr1 O2 2.577(2) .
Pr1 N3 2.746(3) 1_565
N1 C5 1.331(5) .
N1 C1 1.335(5) .
N2 C6 1.343(4) .
N2 C10 1.345(4) .
N3 C15 1.333(5) .
N3 C11 1.335(5) .
N3 Pr1 2.746(3) 1_545
O1 C22 1.264(4) .
O2 C22 1.247(4) .
O3 C23 1.258(4) .
O4 C23 1.244(4) .
O4 Pr1 2.524(3) 2_676
O5 C24 1.254(4) .
O6 C24 1.253(4) .
O6 Pr1 2.490(3) 2_666
C1 C2 1.370(5) .
C1 H1 0.9300 .
C2 C3 1.390(5) .
C2 H2 0.9300 .
C3 C4 1.390(5) .
C3 C6 1.483(5) .
C4 C5 1.375(5) .
C4 H4 0.9300 .
C5 H5 0.9300 .
C6 C7 1.390(5) .
C7 C8 1.394(5) .
C7 H7 0.9300 .
C8 C9 1.386(5) .
C8 C16 1.492(5) .
C9 C10 1.394(5) .
C9 H9 0.9300 .
C10 C13 1.485(5) .
C11 C12 1.375(5) .
C11 H11 0.9300 .
C12 C13 1.384(5) .
C12 H12 0.9300 .
C13 C14 1.392(5) .
C14 C15 1.371(5) .
C14 H14 0.9300 .
C15 H15 0.9300 .
C16 C17 1.391(5) .
C16 C21 1.403(5) .
C17 C18 1.383(5) .
C17 H17 0.9300 .
C18 C19 1.368(6) .
C18 H18 0.9300 .
C19 C20 1.378(6) .
C19 H19 0.9300 .
C20 C21 1.391(5) .
C20 H20 0.9300 .
C21 C22 1.513(5) .
C23 C23 1.543(7) 2_676
C24 C24 1.541(8) 2_666
O7 H7A 0.84(2) .
O7 H7B 0.84(2) .
O8 H8A 0.839(19) .
O8 H8B 0.827(19) .
O12 O14 1.248(17) .

loop_
_geom_torsion_atom_site_label_1
_geom_torsion_atom_site_label_2
_geom_torsion_atom_site_label_3
_geom_torsion_atom_site_label_4
_geom_torsion
_geom_torsion_site_symmetry_1
_geom_torsion_site_symmetry_4
O8 Pr1 O1 C22 26.2(3) . .
O6 Pr1 O1 C22 -132.2(2) 2_666 .
O7 Pr1 O1 C22 -52.5(2) . .
O3 Pr1 O1 C22 159.7(2) . .
O5 Pr1 O1 C22 -119.2(2) . .
O4 Pr1 O1 C22 121.6(2) 2_676 .
O2 Pr1 O1 C22 -1.90(19) . .
N3 Pr1 O1 C22 76.0(2) 1_565 .
O8 Pr1 O2 C22 -157.5(2) . .
O6 Pr1 O2 C22 118.7(2) 2_666 .
O7 Pr1 O2 C22 129.1(2) . .
O3 Pr1 O2 C22 -19.1(2) . .
O5 Pr1 O2 C22 60.7(2) . .
O1 Pr1 O2 C22 1.92(19) . .
O4 Pr1 O2 C22 -104.4(2) 2_676 .
N3 Pr1 O2 C22 -80.3(2) 1_565 .
O8 Pr1 O3 C23 -5.8(3) . .
O6 Pr1 O3 C23 82.0(3) 2_666 .
O7 Pr1 O3 C23 131.8(3) . .
O5 Pr1 O3 C23 146.4(3) . .
O1 Pr1 O3 C23 -138.6(3) . .
O4 Pr1 O3 C23 8.4(3) 2_676 .
O2 Pr1 O3 C23 -121.7(3) . .
N3 Pr1 O3 C23 -65.3(3) 1_565 .
O8 Pr1 O5 C24 41.1(3) . .
O6 Pr1 O5 C24 -12.1(3) 2_666 .
O7 Pr1 O5 C24 67.1(3) . .
O3 Pr1 O5 C24 -105.1(3) . .
O1 Pr1 O5 C24 177.9(3) . .
O4 Pr1 O5 C24 -58.7(3) 2_676 .
O2 Pr1 O5 C24 133.6(3) . .
N3 Pr1 O5 C24 -159.2(2) 1_565 .
C5 N1 C1 C2 1.4(6) . .
N1 C1 C2 C3 1.2(7) . .
C1 C2 C3 C4 -3.1(6) . .
C1 C2 C3 C6 176.5(4) . .
C2 C3 C4 C5 2.5(5) . .
C6 C3 C4 C5 -177.1(3) . .
C1 N1 C5 C4 -2.0(6) . .
C3 C4 C5 N1 0.0(6) . .
C10 N2 C6 C7 1.3(5) . .
C10 N2 C6 C3 179.7(3) . .
C4 C3 C6 N2 -8.0(5) . .
C2 C3 C6 N2 172.4(3) . .
C4 C3 C6 C7 170.4(3) . .
C2 C3 C6 C7 -9.2(5) . .
N2 C6 C7 C8 -1.2(5) . .
C3 C6 C7 C8 -179.5(3) . .
C6 C7 C8 C9 -0.1(5) . .
C6 C7 C8 C16 -174.5(3) . .
C7 C8 C9 C10 1.3(5) . .
C16 C8 C9 C10 175.5(3) . .
C6 N2 C10 C9 -0.1(5) . .
C6 N2 C10 C13 178.1(3) . .
C8 C9 C10 N2 -1.2(5) . .
C8 C9 C10 C13 -179.3(3) . .
C15 N3 C11 C12 0.6(6) . .
Pr1 N3 C11 C12 -168.4(3) 1_545 .
N3 C11 C12 C13 0.9(7) . .
C11 C12 C13 C14 -1.6(6) . .
C11 C12 C13 C10 175.4(4) . .
N2 C10 C13 C12 -165.6(4) . .
C9 C10 C13 C12 12.7(6) . .
N2 C10 C13 C14 11.3(5) . .
C9 C10 C13 C14 -170.4(3) . .
C12 C13 C14 C15 0.9(6) . .
C10 C13 C14 C15 -176.3(4) . .
C11 N3 C15 C14 -1.3(6) . .
Pr1 N3 C15 C14 168.8(3) 1_545 .
C13 C14 C15 N3 0.6(7) . .
C9 C8 C16 C17 -133.8(4) . .
C7 C8 C16 C17 40.2(5) . .
C9 C8 C16 C21 42.3(5) . .
C7 C8 C16 C21 -143.6(4) . .
C21 C16 C17 C18 -1.6(6) . .
C8 C16 C17 C18 174.7(3) . .
C16 C17 C18 C19 -0.9(6) . .
C17 C18 C19 C20 1.9(6) . .
C18 C19 C20 C21 -0.3(6) . .
C19 C20 C21 C16 -2.2(6) . .
C19 C20 C21 C22 172.7(4) . .
C17 C16 C21 C20 3.1(5) . .
C8 C16 C21 C20 -173.0(3) . .
C17 C16 C21 C22 -171.5(3) . .
C8 C16 C21 C22 12.5(5) . .
Pr1 O2 C22 O1 -3.5(3) . .
Pr1 O2 C22 C21 174.0(3) . .
Pr1 O1 C22 O2 3.6(4) . .
Pr1 O1 C22 C21 -174.0(3) . .
C20 C21 C22 O2 -142.7(4) . .
C16 C21 C22 O2 31.9(5) . .
C20 C21 C22 O1 34.9(5) . .
C16 C21 C22 O1 -150.5(3) . .
Pr1 O4 C23 O3 172.1(3) 2_676 .
Pr1 O4 C23 C23 -6.6(5) 2_676 2_676
Pr1 O3 C23 O4 172.8(3) . .
Pr1 O3 C23 C23 -8.6(5) . 2_676
Pr1 O6 C24 O5 -168.4(3) 2_666 .
Pr1 O6 C24 C24 11.5(5) 2_666 2_666
Pr1 O5 C24 O6 -168.7(3) . .
Pr1 O5 C24 C24 11.5(5) . 2_666
